data_4105421
loop_
_publ_author_name
'Thomas J. Maimone'
'Jun Shi'
'Shinji Ashida'
'Phil S. Baran'

_publ_section_title
;
 Total Synthesis of Vinigrol
;
_journal_name_full 'Journal of the American Chemical Society'
_journal_page_first 17066
_journal_page_last 17067
_journal_paper_doi 10.1021/ja908194b
_journal_volume 131
_journal_year 2009
_chemical_formula_sum 'C20 H36 O3'
_space_group_IT_number 14
_symmetry_cell_setting monoclinic
_symmetry_Int_Tables_number 14
_symmetry_space_group_name_Hall '-P 2ybc'
_symmetry_space_group_name_H-M 'P 1 21/c 1'
_cell_angle_alpha 90.00
_cell_angle_beta 95.919(7)
_cell_angle_gamma 90.00
_cell_formula_units_Z 8
_cell_length_a 10.0730(10)
_cell_length_b 14.0253(12)
_cell_length_c 26.088(3)
_cell_volume 3666.0(6)
_cod_data_source_file ja908194b_si_002.cif
_cod_data_source_block baran119
_cod_original_cell_volume 3665.98
_cod_original_sg_symbol_H-M 'P 21/c'
_cod_database_code 4105421

loop_
_symmetry_equiv_pos_site_id
_symmetry_equiv_pos_as_xyz
1 x,y,z
2 -x,1/2+y,1/2-z
3 -x,-y,-z
4 x,1/2-y,1/2+z

loop_
_atom_site_label
_atom_site_type_symbol
_atom_site_fract_x
_atom_site_fract_y
_atom_site_fract_z
C1 C -0.0087(3) 0.1807(2) 0.24000(11)
H1A H 0.0485 0.1478 0.2169
H1B H -0.1017 0.1787 0.2235
C2 C -0.0012(3) 0.1278(2) 0.29126(10)
H2 H -0.0485 0.1680 0.3153
C3 C 0.1429(3) 0.1163(2) 0.31569(10)
H3 H 0.1740 0.1802 0.3291
C4 C 0.1674(3) 0.0442(2) 0.36079(10)
H4 H 0.2595 0.0209 0.3566
C5 C 0.0847(3) -0.04685(19) 0.35158(10)
C6 C 0.1080(3) -0.1128(2) 0.39923(11)
H6 H 0.0436 -0.0929 0.4239
C7 C 0.2482(3) -0.0982(2) 0.42622(12)
H7A H 0.3143 -0.1088 0.4012
H7B H 0.2650 -0.1457 0.4542
C8 C 0.2666(3) 0.0023(2) 0.44893(11)
H8A H 0.3622 0.0198 0.4507
H8B H 0.2410 0.0018 0.4846
C9 C 0.1827(3) 0.0798(2) 0.41722(10)
H9 H 0.2409 0.1376 0.4177
C10 C 0.0608(3) 0.1089(2) 0.44517(10)
H10 H 0.0205 0.0501 0.4587
C11 C -0.0475(3) 0.1630(2) 0.41154(11)
H11A H -0.0053 0.1929 0.3829
H11B H -0.0800 0.2152 0.4325
C12 C -0.1697(3) 0.1061(2) 0.38802(11)
H12A H -0.2052 0.1401 0.3563
H12B H -0.2384 0.1113 0.4124
C13 C -0.1607(3) -0.0005(2) 0.37369(10)
H13 H -0.1289 -0.0350 0.4062
C14 C -0.0645(3) -0.0294(2) 0.33317(10)
H14 H -0.0980 -0.0931 0.3204
C15 C -0.0768(3) 0.0338(2) 0.28492(10)
H15A H -0.0434 -0.0023 0.2563
H15B H -0.1724 0.0476 0.2751
C16 C 0.0813(3) -0.2178(2) 0.38652(12)
H16A H 0.1466 -0.2408 0.3641
H16B H -0.0089 -0.2249 0.3689
H16C H 0.0890 -0.2551 0.4185
C17 C 0.1115(3) 0.1725(2) 0.49083(11)
H17A H 0.1429 0.2332 0.4780
H17B H 0.1852 0.1405 0.5115
H17C H 0.0388 0.1844 0.5122
C18 C -0.3016(3) -0.0409(2) 0.35563(11)
H18 H -0.3215 -0.0251 0.3183
C19 C -0.4149(3) -0.0004(3) 0.38364(13)
H19A H -0.4992 -0.0309 0.3705
H19B H -0.4215 0.0685 0.3777
H19C H -0.3969 -0.0128 0.4207
C20 C -0.3052(3) -0.1492(2) 0.36056(12)
H20A H -0.2779 -0.1674 0.3964
H20B H -0.2440 -0.1777 0.3380
H20C H -0.3961 -0.1721 0.3504
O1 O 0.0329(2) 0.27816(14) 0.24570(8)
H1 H 0.1159 0.2804 0.2534
O2 O 0.22784(19) 0.08846(14) 0.27681(7)
H2A H 0.2197 0.0297 0.2712
O3 O 0.14337(19) -0.09029(14) 0.30869(7)
H3A H 0.0880 -0.1277 0.2931
C1' C 0.5471(3) 0.2296(2) 0.25934(12)
H1'A H 0.4925 0.2582 0.2295
H1'B H 0.6406 0.2272 0.2509
C2' C 0.5401(3) 0.2934(2) 0.30591(11)
H2' H 0.5947 0.2630 0.3357
C3' C 0.3974(3) 0.3037(2) 0.32044(10)
H3' H 0.3730 0.2426 0.3369
C4' C 0.3714(3) 0.3854(2) 0.35743(10)
H4' H 0.2759 0.4012 0.3464
C5' C 0.4421(3) 0.4783(2) 0.34539(10)
C6' C 0.4152(3) 0.5562(2) 0.38499(11)
H6' H 0.4856 0.5499 0.4148
C7' C 0.2813(3) 0.5386(2) 0.40531(12)
H7'A H 0.2107 0.5360 0.3760
H7'B H 0.2608 0.5925 0.4277
C8' C 0.2802(3) 0.4456(2) 0.43594(12)
H8'A H 0.1871 0.4225 0.4349
H8'B H 0.3125 0.4588 0.4724
C9' C 0.3679(3) 0.3651(2) 0.41549(11)
H9' H 0.3150 0.3051 0.4174
C10' C 0.4961(3) 0.3502(2) 0.45289(11)
H10' H 0.5302 0.4147 0.4640
C11' C 0.6097(3) 0.2974(2) 0.43086(13)
H11C H 0.5698 0.2547 0.4032
H11D H 0.6534 0.2562 0.4585
C12' C 0.7196(3) 0.3567(2) 0.40861(13)
H12C H 0.7538 0.3176 0.3812
H12D H 0.7937 0.3631 0.4364
C13' C 0.6924(3) 0.4576(2) 0.38573(12)
H13' H 0.6531 0.4952 0.4131
C14' C 0.5917(3) 0.4662(2) 0.33675(11)
H14' H 0.6161 0.5271 0.3201
C15' C 0.6041(3) 0.3891(2) 0.29557(11)
H15C H 0.5629 0.4137 0.2620
H15D H 0.7000 0.3785 0.2923
C16' C 0.4256(3) 0.6567(2) 0.36350(12)
H16D H 0.3523 0.6675 0.3364
H16E H 0.5111 0.6640 0.3491
H16F H 0.4199 0.7033 0.3912
C17' C 0.4597(4) 0.2993(3) 0.49995(13)
H17D H 0.4306 0.2343 0.4907
H17E H 0.3870 0.3335 0.5142
H17F H 0.5376 0.2968 0.5257
C18' C 0.8269(3) 0.5072(2) 0.37786(14)
H18' H 0.8027 0.5650 0.3564
C19' C 0.9227(3) 0.4524(3) 0.34932(14)
H19D H 1.0041 0.4900 0.3476
H19E H 0.8819 0.4390 0.3143
H19F H 0.9450 0.3923 0.3673
C20' C 0.8977(4) 0.5439(3) 0.42741(18)
H20D H 0.9295 0.4901 0.4492
H20E H 0.8359 0.5825 0.4454
H20F H 0.9738 0.5833 0.4199
O1' O 0.5014(2) 0.13388(14) 0.26649(8)
H1' H 0.4195 0.1347 0.2701
O2' O 0.3071(2) 0.31641(14) 0.27375(7)
H2'1 H 0.3050 0.3743 0.2653
O3' O 0.37235(18) 0.50477(14) 0.29554(7)
H3'1 H 0.4202 0.5422 0.2803
